data_7246153
loop_
_publ_author_name
'Yang, Xin-bo'
'Jia, Chen-hui'
'Miao, Xiang-yan'
'Li, Yu-chuan'
'Pang, Si-ping'

_publ_section_title
;
 Synthesis and characterization of potential polycyclic energetic
 materials using bicyclic triazole and azetidine structures as building
 blocks
;
_journal_issue 4
_journal_name_full 'RSC Advances'
_journal_page_first 2600
_journal_page_last 2610
_journal_paper_doi 10.1039/D2RA06646G
_journal_volume 13
_journal_year 2023
_chemical_formula_sum 'C9 H10 Cl2 F2 N8'
_chemical_formula_weight 339.15
_space_group_crystal_system triclinic
_space_group_IT_number 2
_space_group_name_Hall '-P 1'
_space_group_name_H-M_alt 'P -1'
_atom_sites_solution_hydrogens geom
_audit_creation_method SHELXL-2014/7
_audit_update_record
;
2017-12-08 deposited with the CCDC.	2022-12-20 downloaded from the CCDC.
;
_cell_angle_alpha 92.753(4)
_cell_angle_beta 93.733(4)
_cell_angle_gamma 93.499(4)
_cell_formula_units_Z 2
_cell_length_a 7.6743(13)
_cell_length_b 8.1690(14)
_cell_length_c 11.2815(19)
_cell_measurement_reflns_used 1207
_cell_measurement_temperature 296(2)
_cell_measurement_theta_max 22.55
_cell_measurement_theta_min 2.50
_cell_volume 703.5(2)
_computing_structure_refinement 'SHELXL-2014/7 (Sheldrick, 2014)'
_diffrn_ambient_temperature 296(2)
_diffrn_measured_fraction_theta_full 0.990
_diffrn_measured_fraction_theta_max 0.990
_diffrn_measurement_device_type CCD
_diffrn_radiation_type MoK\a
_diffrn_radiation_wavelength 0.71073
_diffrn_reflns_av_R_equivalents 0.0229
_diffrn_reflns_av_unetI/netI 0.0399
_diffrn_reflns_Laue_measured_fraction_full 0.990
_diffrn_reflns_Laue_measured_fraction_max 0.990
_diffrn_reflns_limit_h_max 6
_diffrn_reflns_limit_h_min -9
_diffrn_reflns_limit_k_max 9
_diffrn_reflns_limit_k_min -9
_diffrn_reflns_limit_l_max 13
_diffrn_reflns_limit_l_min -13
_diffrn_reflns_number 4343
_diffrn_reflns_point_group_measured_fraction_full 0.990
_diffrn_reflns_point_group_measured_fraction_max 0.990
_diffrn_reflns_theta_full 25.058
_diffrn_reflns_theta_max 25.058
_diffrn_reflns_theta_min 2.501
_exptl_absorpt_coefficient_mu 0.491
_exptl_absorpt_correction_type multi-scan
_exptl_absorpt_process_details sadabs
_exptl_crystal_colour colorless
_exptl_crystal_density_diffrn 1.601
_exptl_crystal_description block
_exptl_crystal_F_000 344
_exptl_crystal_size_max 0.220
_exptl_crystal_size_mid 0.200
_exptl_crystal_size_min 0.180
_exptl_transmission_factor_max 0.864
_exptl_transmission_factor_min 0.864
_refine_diff_density_max 0.191
_refine_diff_density_min -0.229
_refine_diff_density_rms 0.047
_refine_ls_extinction_method none
_refine_ls_goodness_of_fit_ref 0.972
_refine_ls_hydrogen_treatment constr
_refine_ls_matrix_type full
_refine_ls_number_parameters 192
_refine_ls_number_reflns 2461
_refine_ls_number_restraints 0
_refine_ls_restrained_S_all 0.972
_refine_ls_R_factor_all 0.0571
_refine_ls_R_factor_gt 0.0419
_refine_ls_shift/su_max 0.032
_refine_ls_shift/su_mean 0.001
_refine_ls_structure_factor_coef Fsqd
_refine_ls_weighting_details 'w=1/[\s^2^(Fo^2^)+(0.0838P)^2^+0.0327P] where P=(Fo^2^+2Fc^2^)/3'
_refine_ls_weighting_scheme calc
_refine_ls_wR_factor_gt 0.1196
_refine_ls_wR_factor_ref 0.1343
_reflns_Friedel_coverage 0.000
_reflns_number_gt 1871
_reflns_number_total 2461
_reflns_threshold_expression 'I > 2\s(I)'
_cod_data_source_file d2ra06646g2.cif
_cod_data_source_block 1_a
_cod_database_code 7246153
_shelx_shelxl_version_number 2014/7
_shelx_space_group_comment
;
The symmetry employed for this shelxl refinement is uniquely defined
by the following loop, which should always be used as a source of
symmetry information in preference to the above space-group names.
They are only intended as comments.
;
_shelx_estimated_absorpt_t_min 0.900
_shelx_estimated_absorpt_t_max 0.917

loop_
_space_group_symop_operation_xyz
'x, y, z'
'-x, -y, -z'

loop_
_atom_site_label
_atom_site_type_symbol
_atom_site_fract_x
_atom_site_fract_y
_atom_site_fract_z
_atom_site_U_iso_or_equiv
_atom_site_adp_type
_atom_site_occupancy
_atom_site_site_symmetry_order
_atom_site_calc_flag
_atom_site_refinement_flags_posn
_atom_site_refinement_flags_adp
_atom_site_refinement_flags_occupancy
_atom_site_disorder_assembly
_atom_site_disorder_group
C1 C 0.3726(3) 0.4355(3) 0.6431(2) 0.0413(6) Uani 1 1 d . . . . .
C2 C 0.5877(3) 0.2868(3) 0.5942(2) 0.0415(6) Uani 1 1 d . . . . .
C3 C 0.7603(5) 0.0884(4) 0.5051(3) 0.0764(11) Uani 1 1 d . . . . .
H3A H 0.6491 0.0356 0.4768 0.115 Uiso 1 1 calc R U . . .
H3B H 0.8372 0.0072 0.5316 0.115 Uiso 1 1 calc R U . . .
H3C H 0.8104 0.1456 0.4418 0.115 Uiso 1 1 calc R U . . .
C4 C 0.8971(4) 0.2934(4) 0.6529(3) 0.0710(10) Uani 1 1 d . . . . .
H4A H 0.9604 0.3359 0.5893 0.106 Uiso 1 1 calc R U . . .
H4B H 0.9674 0.2198 0.6959 0.106 Uiso 1 1 calc R U . . .
H4C H 0.8698 0.3825 0.7057 0.106 Uiso 1 1 calc R U . . .
C5 C 0.5257(3) 0.2645(3) 0.8784(2) 0.0453(6) Uani 1 1 d . . . . .
C6 C 0.6949(3) 0.4868(3) 0.8768(2) 0.0401(6) Uani 1 1 d . . . . .
C7 C 0.9048(4) 0.7256(3) 0.9207(2) 0.0523(7) Uani 1 1 d . . . . .
H7A H 1.0261 0.6981 0.9273 0.063 Uiso 1 1 calc R U . . .
H7B H 0.8594 0.7411 0.9984 0.063 Uiso 1 1 calc R U . . .
C8 C 0.8695(4) 0.8613(4) 0.8391(3) 0.0542(7) Uani 1 1 d . . . . .
C9 C 0.7177(4) 0.7568(4) 0.7763(3) 0.0626(8) Uani 1 1 d . . . . .
H9A H 0.6037 0.7838 0.8010 0.075 Uiso 1 1 calc R U . . .
H9B H 0.7195 0.7494 0.6904 0.075 Uiso 1 1 calc R U . . .
Cl1 Cl 0.25761(9) 0.56401(10) 0.72375(7) 0.0616(3) Uani 1 1 d . . . . .
Cl2 Cl 0.37906(11) 0.10964(10) 0.82747(7) 0.0673(3) Uani 1 1 d . . . . .
F1 F 0.8305(3) 1.0051(2) 0.8907(2) 0.0890(7) Uani 1 1 d . . . . .
F2 F 1.0008(3) 0.8980(3) 0.76915(19) 0.0853(6) Uani 1 1 d . . . . .
N1 N 0.3317(3) 0.3744(3) 0.5378(2) 0.0509(6) Uani 1 1 d . . . . .
N2 N 0.4714(3) 0.2787(3) 0.50584(19) 0.0504(6) Uani 1 1 d . . . . .
N3 N 0.5353(3) 0.3909(3) 0.68545(17) 0.0393(5) Uani 1 1 d . . . . .
N4 N 0.5822(3) 0.3824(3) 0.80458(17) 0.0422(5) Uani 1 1 d . . . . .
N5 N 0.5954(3) 0.2889(3) 0.9841(2) 0.0541(6) Uani 1 1 d . . . . .
N6 N 0.7059(3) 0.4342(3) 0.98393(19) 0.0524(6) Uani 1 1 d . . . . .
N7 N 0.7360(3) 0.2056(3) 0.6043(2) 0.0523(6) Uani 1 1 d . . . . .
N8 N 0.7913(3) 0.6154(3) 0.83634(18) 0.0450(5) Uani 1 1 d . . . . .

loop_
_atom_site_aniso_label
_atom_site_aniso_U_11
_atom_site_aniso_U_22
_atom_site_aniso_U_33
_atom_site_aniso_U_23
_atom_site_aniso_U_13
_atom_site_aniso_U_12
C1 0.0350(13) 0.0490(15) 0.0385(14) 0.0004(12) -0.0009(11) -0.0033(11)
C2 0.0414(14) 0.0420(14) 0.0394(14) -0.0034(11) 0.0067(11) -0.0107(12)
C3 0.069(2) 0.061(2) 0.098(3) -0.0262(19) 0.023(2) 0.0029(17)
C4 0.0411(16) 0.080(2) 0.089(2) -0.0147(19) -0.0007(16) 0.0040(15)
C5 0.0455(15) 0.0486(15) 0.0434(15) 0.0060(12) 0.0071(12) 0.0090(12)
C6 0.0359(13) 0.0495(15) 0.0344(13) -0.0037(11) -0.0052(10) 0.0103(11)
C7 0.0389(14) 0.0630(18) 0.0517(16) -0.0126(14) -0.0129(12) 0.0053(13)
C8 0.0470(16) 0.0547(17) 0.0587(17) -0.0088(14) -0.0010(13) -0.0001(13)
C9 0.0599(19) 0.068(2) 0.0564(18) 0.0131(15) -0.0164(15) -0.0070(16)
Cl1 0.0452(4) 0.0807(6) 0.0584(5) -0.0105(4) 0.0024(3) 0.0123(4)
Cl2 0.0681(5) 0.0595(5) 0.0739(5) 0.0051(4) 0.0138(4) -0.0106(4)
F1 0.0901(15) 0.0620(12) 0.1120(17) -0.0184(12) -0.0091(13) 0.0162(11)
F2 0.0711(13) 0.0903(15) 0.0925(14) 0.0037(12) 0.0160(11) -0.0226(11)
N1 0.0451(13) 0.0611(15) 0.0437(13) -0.0009(11) -0.0063(10) -0.0063(11)
N2 0.0523(14) 0.0548(14) 0.0414(12) -0.0076(11) 0.0020(11) -0.0082(11)
N3 0.0349(11) 0.0513(13) 0.0301(10) -0.0033(9) -0.0019(8) -0.0001(9)
N4 0.0390(11) 0.0548(13) 0.0317(11) 0.0009(10) -0.0020(9) -0.0005(10)
N5 0.0614(15) 0.0579(15) 0.0452(13) 0.0098(11) 0.0032(11) 0.0169(12)
N6 0.0519(14) 0.0675(16) 0.0384(12) 0.0025(11) -0.0055(10) 0.0180(12)
N7 0.0453(13) 0.0478(13) 0.0635(15) -0.0058(11) 0.0091(11) 0.0011(11)
N8 0.0392(12) 0.0542(14) 0.0392(11) -0.0042(10) -0.0082(9) 0.0007(10)

loop_
_atom_type_symbol
_atom_type_description
_atom_type_scat_dispersion_real
_atom_type_scat_dispersion_imag
_atom_type_scat_source
C C 0.0033 0.0016 'International Tables Vol C Tables 4.2.6.8 and 6.1.1.4'
H H 0.0000 0.0000 'International Tables Vol C Tables 4.2.6.8 and 6.1.1.4'
N N 0.0061 0.0033 'International Tables Vol C Tables 4.2.6.8 and 6.1.1.4'
F F 0.0171 0.0103 'International Tables Vol C Tables 4.2.6.8 and 6.1.1.4'
Cl Cl 0.1484 0.1585 'International Tables Vol C Tables 4.2.6.8 and 6.1.1.4'

loop_
_geom_angle_atom_site_label_1
_geom_angle_atom_site_label_2
_geom_angle_atom_site_label_3
_geom_angle
_geom_angle_site_symmetry_1
_geom_angle_site_symmetry_3
_geom_angle_publ_flag
N1 C1 N3 111.5(2) . . ?
N1 C1 Cl1 127.2(2) . . ?
N3 C1 Cl1 121.13(18) . . ?
N2 C2 N7 127.7(2) . . ?
N2 C2 N3 109.4(2) . . ?
N7 C2 N3 122.8(2) . . ?
N7 C3 H3A 109.5 . . ?
N7 C3 H3B 109.5 . . ?
H3A C3 H3B 109.5 . . ?
N7 C3 H3C 109.5 . . ?
H3A C3 H3C 109.5 . . ?
H3B C3 H3C 109.5 . . ?
N7 C4 H4A 109.5 . . ?
N7 C4 H4B 109.5 . . ?
H4A C4 H4B 109.5 . . ?
N7 C4 H4C 109.5 . . ?
H4A C4 H4C 109.5 . . ?
H4B C4 H4C 109.5 . . ?
N5 C5 N4 112.1(2) . . ?
N5 C5 Cl2 127.0(2) . . ?
N4 C5 Cl2 121.0(2) . . ?
N6 C6 N8 126.4(2) . . ?
N6 C6 N4 109.7(2) . . ?
N8 C6 N4 123.6(2) . . ?
N8 C7 C8 87.4(2) . . ?
N8 C7 H7A 114.1 . . ?
C8 C7 H7A 114.1 . . ?
N8 C7 H7B 114.1 . . ?
C8 C7 H7B 114.1 . . ?
H7A C7 H7B 111.3 . . ?
F1 C8 F2 105.8(2) . . ?
F1 C8 C7 116.5(2) . . ?
F2 C8 C7 114.0(3) . . ?
F1 C8 C9 116.3(3) . . ?
F2 C8 C9 114.0(2) . . ?
C7 C8 C9 90.1(2) . . ?
N8 C9 C8 86.5(2) . . ?
N8 C9 H9A 114.2 . . ?
C8 C9 H9A 114.2 . . ?
N8 C9 H9B 114.2 . . ?
C8 C9 H9B 114.2 . . ?
H9A C9 H9B 111.4 . . ?
C1 N1 N2 106.7(2) . . ?
C2 N2 N1 108.3(2) . . ?
N4 N3 C1 123.0(2) . . ?
N4 N3 C2 125.6(2) . . ?
C1 N3 C2 104.0(2) . . ?
C5 N4 N3 126.9(2) . . ?
C5 N4 C6 104.3(2) . . ?
N3 N4 C6 128.8(2) . . ?
C5 N5 N6 106.2(2) . . ?
C6 N6 N5 107.7(2) . . ?
C2 N7 C4 119.1(2) . . ?
C2 N7 C3 115.2(3) . . ?
C4 N7 C3 113.8(2) . . ?
C6 N8 C7 120.2(2) . . ?
C6 N8 C9 125.0(2) . . ?
C7 N8 C9 92.0(2) . . ?

loop_
_geom_bond_atom_site_label_1
_geom_bond_atom_site_label_2
_geom_bond_distance
_geom_bond_site_symmetry_2
_geom_bond_publ_flag
C1 N1 1.279(3) . ?
C1 N3 1.383(3) . ?
C1 Cl1 1.683(3) . ?
C2 N2 1.290(4) . ?
C2 N7 1.353(4) . ?
C2 N3 1.399(3) . ?
C3 N7 1.466(4) . ?
C3 H3A 0.9600 . ?
C3 H3B 0.9600 . ?
C3 H3C 0.9600 . ?
C4 N7 1.452(4) . ?
C4 H4A 0.9600 . ?
C4 H4B 0.9600 . ?
C4 H4C 0.9600 . ?
C5 N5 1.276(3) . ?
C5 N4 1.372(3) . ?
C5 Cl2 1.694(3) . ?
C6 N6 1.302(3) . ?
C6 N8 1.362(3) . ?
C6 N4 1.375(3) . ?
C7 N8 1.479(3) . ?
C7 C8 1.500(4) . ?
C7 H7A 0.9700 . ?
C7 H7B 0.9700 . ?
C8 F1 1.344(3) . ?
C8 F2 1.348(3) . ?
C8 C9 1.517(4) . ?
C9 N8 1.489(4) . ?
C9 H9A 0.9700 . ?
C9 H9B 0.9700 . ?
N1 N2 1.419(3) . ?
N3 N4 1.375(3) . ?
N5 N6 1.416(4) . ?

loop_
_geom_torsion_atom_site_label_1
_geom_torsion_atom_site_label_2
_geom_torsion_atom_site_label_3
_geom_torsion_atom_site_label_4
_geom_torsion
_geom_torsion_site_symmetry_1
_geom_torsion_site_symmetry_2
_geom_torsion_site_symmetry_3
_geom_torsion_site_symmetry_4
_geom_torsion_publ_flag
N8 C7 C8 F1 134.7(3) . . . . ?
N8 C7 C8 F2 -101.5(2) . . . . ?
N8 C7 C8 C9 15.0(2) . . . . ?
F1 C8 C9 N8 -134.8(3) . . . . ?
F2 C8 C9 N8 101.6(3) . . . . ?
C7 C8 C9 N8 -14.9(2) . . . . ?
N3 C1 N1 N2 1.5(3) . . . . ?
Cl1 C1 N1 N2 177.89(19) . . . . ?
N7 C2 N2 N1 175.3(2) . . . . ?
N3 C2 N2 N1 -2.2(3) . . . . ?
C1 N1 N2 C2 0.5(3) . . . . ?
N1 C1 N3 N4 -153.8(2) . . . . ?
Cl1 C1 N3 N4 29.5(3) . . . . ?
N1 C1 N3 C2 -2.7(3) . . . . ?
Cl1 C1 N3 C2 -179.36(18) . . . . ?
N2 C2 N3 N4 153.0(2) . . . . ?
N7 C2 N3 N4 -24.6(4) . . . . ?
N2 C2 N3 C1 2.9(3) . . . . ?
N7 C2 N3 C1 -174.7(2) . . . . ?
N5 C5 N4 N3 178.8(2) . . . . ?
Cl2 C5 N4 N3 -1.5(4) . . . . ?
N5 C5 N4 C6 -0.9(3) . . . . ?
Cl2 C5 N4 C6 178.76(18) . . . . ?
C1 N3 N4 C5 73.2(3) . . . . ?
C2 N3 N4 C5 -71.6(3) . . . . ?
C1 N3 N4 C6 -107.1(3) . . . . ?
C2 N3 N4 C6 108.1(3) . . . . ?
N6 C6 N4 C5 0.7(3) . . . . ?
N8 C6 N4 C5 174.8(2) . . . . ?
N6 C6 N4 N3 -179.0(2) . . . . ?
N8 C6 N4 N3 -5.0(4) . . . . ?
N4 C5 N5 N6 0.7(3) . . . . ?
Cl2 C5 N5 N6 -178.9(2) . . . . ?
N8 C6 N6 N5 -174.2(2) . . . . ?
N4 C6 N6 N5 -0.3(3) . . . . ?
C5 N5 N6 C6 -0.3(3) . . . . ?
N2 C2 N7 C4 137.0(3) . . . . ?
N3 C2 N7 C4 -45.8(4) . . . . ?
N2 C2 N7 C3 -3.6(4) . . . . ?
N3 C2 N7 C3 173.6(2) . . . . ?
N6 C6 N8 C7 -9.2(4) . . . . ?
N4 C6 N8 C7 177.8(2) . . . . ?
N6 C6 N8 C9 -126.3(3) . . . . ?
N4 C6 N8 C9 60.7(4) . . . . ?
C8 C7 N8 C6 -148.4(2) . . . . ?
C8 C7 N8 C9 -15.3(2) . . . . ?
C8 C9 N8 C6 144.8(2) . . . . ?
C8 C9 N8 C7 15.1(2) . . . . ?
